data_1508019
loop_
_publ_author_name
'Bechlars, Bettina'
'D'Alessandro, Deanna M'
'Jenkins, David M.'
'Iavarone, Anthony T.'
'Glover, Starla D.'
'Kubiak, Clifford P.'
'Long, Jeffrey R.'

_publ_section_title
;
 High-spin ground states via electron delocalization in mixed-valence
 imidazolate-bridged divanadium complexes.
;
_journal_issue 5
_journal_name_full 'Nature chemistry'
_journal_page_first 362
_journal_page_last 368
_journal_paper_doi 10.1038/nchem.585
_journal_volume 2
_journal_year 2010
_chemical_formula_moiety 'C29 H25 N5'
_chemical_formula_sum 'C29 H25 N5'
_chemical_formula_weight 443.54
_chemical_name_systematic
;
2,6-Bis[1,1-bis(2-pyridyl)ethyl]pyridine
;
_space_group_IT_number 41
_symmetry_cell_setting orthorhombic
_symmetry_space_group_name_Hall 'A 2 -2ab'
_symmetry_space_group_name_H-M 'A b a 2'
_atom_sites_solution_hydrogens geom
_atom_sites_solution_primary direct
_atom_sites_solution_secondary difmap
_audit_creation_method SHELXL-97
_cell_angle_alpha 90.00
_cell_angle_beta 90.00
_cell_angle_gamma 90.00
_cell_formula_units_Z 4
_cell_length_a 17.919(4)
_cell_length_b 15.190(4)
_cell_length_c 8.255(2)
_cell_measurement_reflns_used 1775
_cell_measurement_temperature 190
_cell_measurement_theta_max 51.336
_cell_measurement_theta_min 5.365
_cell_volume 2246.9(9)
_computing_cell_refinement 'Bruker SAINT v6.36'
_computing_data_collection 'Bruker SMART v5.054d'
_computing_data_reduction 'Bruker SAINT v6.36'
_computing_structure_refinement 'SHELXL-97 (Sheldrick, 1997)'
_computing_structure_solution 'SHELXS-97 (Sheldrick, 1990)'
_diffrn_ambient_temperature 190
_diffrn_detector_area_resol_mean 0
_diffrn_measured_fraction_theta_full 0.997
_diffrn_measured_fraction_theta_max 0.997
_diffrn_measurement_device_type 'Bruker SMART CCD'
_diffrn_measurement_method \w/2\q-scans
_diffrn_radiation_monochromator graphite
_diffrn_radiation_source 'fine-focus sealed tube'
_diffrn_radiation_type MoK\a
_diffrn_radiation_wavelength 0.71073
_diffrn_reflns_av_R_equivalents 0.0252
_diffrn_reflns_av_sigmaI/netI 0.0294
_diffrn_reflns_limit_h_max 22
_diffrn_reflns_limit_h_min -22
_diffrn_reflns_limit_k_max 18
_diffrn_reflns_limit_k_min -18
_diffrn_reflns_limit_l_max 10
_diffrn_reflns_limit_l_min -6
_diffrn_reflns_number 6062
_diffrn_reflns_theta_full 26.36
_diffrn_reflns_theta_max 26.36
_diffrn_reflns_theta_min 2.27
_diffrn_standards_interval_count 0
_diffrn_standards_interval_time 0
_diffrn_standards_number 0
_exptl_absorpt_coefficient_mu 0.080
_exptl_absorpt_correction_T_max 1.0
_exptl_absorpt_correction_T_min 0.846514
_exptl_absorpt_correction_type empirical
_exptl_absorpt_process_details 'Blessing, 1995'
_exptl_crystal_colour yellow
_exptl_crystal_density_diffrn 1.311
_exptl_crystal_density_method 'not measured'
_exptl_crystal_description block
_exptl_crystal_F_000 936
_exptl_crystal_size_max 0.30
_exptl_crystal_size_mid 0.20
_exptl_crystal_size_min 0.15
_refine_diff_density_max 0.153
_refine_diff_density_min -0.209
_refine_diff_density_rms 0.041
_refine_ls_abs_structure_details 'Flack H D (1983), Acta Cryst. A39, 876-881'
_refine_ls_abs_structure_Flack 1(3)
_refine_ls_extinction_method none
_refine_ls_goodness_of_fit_ref 0.838
_refine_ls_hydrogen_treatment constr
_refine_ls_matrix_type full
_refine_ls_number_parameters 155
_refine_ls_number_reflns 1775
_refine_ls_number_restraints 1
_refine_ls_restrained_S_all 0.838
_refine_ls_R_factor_all 0.0376
_refine_ls_R_factor_gt 0.0346
_refine_ls_shift/su_max 0.000
_refine_ls_shift/su_mean 0.000
_refine_ls_structure_factor_coef Fsqd
_refine_ls_weighting_details 'calc w=1/[\s^2^(Fo^2^)+(0.1000P)^2^+0.0000P] where P=(Fo^2^+2Fc^2^)/3'
_refine_ls_weighting_scheme calc
_refine_ls_wR_factor_gt 0.0966
_refine_ls_wR_factor_ref 0.0990
_reflns_number_gt 1650
_reflns_number_total 1775
_reflns_threshold_expression >2sigma(I)
_cod_data_source_file nchem.585-s2.cif
_cod_data_source_block 2
_cod_depositor_comments
;
 Replacing the "?" symbol with the "-" symbol in the _chemical_name_systematic
 data item value.

 Antanas Vaitkus,
 2017-03-30
;
_cod_original_sg_symbol_Hall 'A 2 -2ac'
_cod_original_sg_symbol_H-M Aba2
_cod_database_code 1508019

loop_
_symmetry_equiv_pos_as_xyz
'x, y, z'
'-x, -y, z'
'x+1/2, -y+1/2, z'
'-x+1/2, y+1/2, z'
'x, y+1/2, z+1/2'
'-x, -y+1/2, z+1/2'
'x+1/2, -y+1, z+1/2'
'-x+1/2, y+1, z+1/2'

loop_
_atom_site_label
_atom_site_type_symbol
_atom_site_fract_x
_atom_site_fract_y
_atom_site_fract_z
_atom_site_U_iso_or_equiv
_atom_site_adp_type
_atom_site_occupancy
_atom_site_symmetry_multiplicity
_atom_site_calc_flag
_atom_site_refinement_flags
N1 N 0.73611(8) -0.05539(9) 0.3972(2) 0.0300(4) Uani 1 1 d .
N2 N 0.5000 0.0000 0.3108(3) 0.0209(4) Uani 1 2 d S
N3 N 0.57304(8) 0.18131(9) 0.3968(2) 0.0282(4) Uani 1 1 d .
C1 C 0.56274(9) 0.01800(10) 0.2294(2) 0.0221(4) Uani 1 1 d .
C2 C 0.56559(10) 0.01543(11) 0.0600(3) 0.0276(4) Uani 1 1 d .
H2B H 0.6104 0.0239 0.0052 0.033 Uiso 1 1 calc R
C3 C 0.60609(8) 0.10987(9) 0.4615(2) 0.0224(4) Uani 1 1 d .
C4 C 0.56874(10) 0.24727(12) 0.6606(3) 0.0334(4) Uani 1 1 d .
H4B H 0.5558 0.2951 0.7251 0.040 Uiso 1 1 calc R
C5 C 0.66296(9) -0.04217(10) 0.4140(2) 0.0236(4) Uani 1 1 d .
C6 C 0.64911(11) -0.17438(11) 0.5712(3) 0.0339(4) Uani 1 1 d .
H6A H 0.6199 -0.2139 0.6296 0.041 Uiso 1 1 calc R
C7 C 0.72458(11) -0.18886(11) 0.5520(3) 0.0363(5) Uani 1 1 d .
H7A H 0.7474 -0.2383 0.5966 0.044 Uiso 1 1 calc R
C8 C 0.62129(9) 0.10373(11) 0.6258(2) 0.0263(4) Uani 1 1 d .
H8A H 0.6436 0.0535 0.6681 0.032 Uiso 1 1 calc R
C9 C 0.63085(9) 0.04160(10) 0.3343(2) 0.0229(4) Uani 1 1 d .
C10 C 0.61751(9) -0.10006(11) 0.5022(3) 0.0285(4) Uani 1 1 d .
H10A H 0.5668 -0.0887 0.5142 0.034 Uiso 1 1 calc R
C11 C 0.60274(10) 0.17364(13) 0.7259(3) 0.0333(4) Uani 1 1 d .
H11A H 0.6131 0.1711 0.8362 0.040 Uiso 1 1 calc R
C12 C 0.55465(9) 0.24715(11) 0.4960(3) 0.0311(5) Uani 1 1 d .
H12A H 0.5309 0.2960 0.4516 0.037 Uiso 1 1 calc R
C13 C 0.5000 0.0000 -0.0237(4) 0.0326(6) Uani 1 2 d S
H13A H 0.5000 0.0000 -0.1363 0.039 Uiso 1 2 calc SR
C14 C 0.69137(9) 0.08722(12) 0.2326(3) 0.0298(4) Uani 1 1 d .
H14A H 0.7089 0.0475 0.1506 0.045 Uiso 1 1 calc R
H14B H 0.7322 0.1039 0.3014 0.045 Uiso 1 1 calc R
H14C H 0.6708 0.1388 0.1823 0.045 Uiso 1 1 calc R
C15 C 0.76524(10) -0.12830(13) 0.4652(3) 0.0379(5) Uani 1 1 d .
H15A H 0.8161 -0.1383 0.4526 0.046 Uiso 1 1 calc R

loop_
_atom_site_aniso_label
_atom_site_aniso_U_11
_atom_site_aniso_U_22
_atom_site_aniso_U_33
_atom_site_aniso_U_23
_atom_site_aniso_U_13
_atom_site_aniso_U_12
N1 0.0254(8) 0.0272(7) 0.0373(10) -0.0013(7) 0.0007(7) 0.0044(5)
N2 0.0223(9) 0.0179(9) 0.0224(11) 0.000 0.000 0.0032(7)
N3 0.0282(7) 0.0231(7) 0.0334(9) -0.0001(6) -0.0026(6) 0.0022(5)
C1 0.0274(8) 0.0147(7) 0.0242(10) 0.0026(7) 0.0015(7) 0.0039(5)
C2 0.0318(10) 0.0255(8) 0.0255(10) 0.0034(8) 0.0049(7) 0.0019(6)
C3 0.0173(7) 0.0193(7) 0.0306(10) 0.0000(7) 0.0010(7) -0.0023(5)
C4 0.0341(9) 0.0261(9) 0.0401(12) -0.0099(9) 0.0073(9) -0.0004(6)
C5 0.0251(8) 0.0195(7) 0.0262(9) -0.0022(7) -0.0021(7) 0.0019(6)
C6 0.0392(10) 0.0241(8) 0.0385(11) 0.0056(8) -0.0078(8) -0.0036(7)
C7 0.0408(11) 0.0235(8) 0.0447(13) 0.0018(9) -0.0127(9) 0.0076(7)
C8 0.0254(8) 0.0252(8) 0.0283(10) -0.0002(8) 0.0001(7) -0.0016(6)
C9 0.0222(8) 0.0196(7) 0.0269(10) 0.0001(7) 0.0010(7) 0.0002(6)
C10 0.0239(8) 0.0252(8) 0.0366(12) 0.0026(8) -0.0027(7) -0.0006(6)
C11 0.0382(9) 0.0332(9) 0.0286(10) -0.0012(9) 0.0024(8) -0.0052(7)
C12 0.0271(8) 0.0220(9) 0.0444(13) -0.0030(8) -0.0027(8) 0.0014(6)
C13 0.0451(15) 0.0333(13) 0.0194(13) 0.000 0.000 0.0023(10)
C14 0.0255(8) 0.0285(8) 0.0354(11) 0.0021(8) 0.0068(8) -0.0001(6)
C15 0.0291(9) 0.0345(9) 0.0502(13) -0.0015(10) -0.0037(9) 0.0090(7)

loop_
_atom_type_symbol
_atom_type_description
_atom_type_scat_dispersion_real
_atom_type_scat_dispersion_imag
_atom_type_scat_source
C C 0.0033 0.0016 'International Tables Vol C Tables 4.2.6.8 and 6.1.1.4'
H H 0.0000 0.0000 'International Tables Vol C Tables 4.2.6.8 and 6.1.1.4'
N N 0.0061 0.0033 'International Tables Vol C Tables 4.2.6.8 and 6.1.1.4'

loop_
_geom_angle_atom_site_label_1
_geom_angle_atom_site_label_2
_geom_angle_atom_site_label_3
_geom_angle
_geom_angle_site_symmetry_1
_geom_angle_site_symmetry_3
C5 N1 C15 117.48(15) . .
C1 N2 C1 119.7(2) 2_655 .
C12 N3 C3 118.04(17) . .
N2 C1 C2 121.76(17) . .
N2 C1 C9 115.58(17) . .
C2 C1 C9 122.66(16) . .
C13 C2 C1 118.20(19) . .
N3 C3 C8 121.89(16) . .
N3 C3 C9 113.53(16) . .
C8 C3 C9 124.37(14) . .
C12 C4 C11 117.58(19) . .
N1 C5 C10 122.04(15) . .
N1 C5 C9 116.50(14) . .
C10 C5 C9 121.45(14) . .
C7 C6 C10 118.90(18) . .
C15 C7 C6 118.23(16) . .
C11 C8 C3 118.99(17) . .
C14 C9 C1 110.95(16) . .
C14 C9 C3 105.78(13) . .
C1 C9 C3 108.16(13) . .
C14 C9 C5 109.97(13) . .
C1 C9 C5 110.09(13) . .
C3 C9 C5 111.82(15) . .
C6 C10 C5 119.15(16) . .
C4 C11 C8 119.5(2) . .
N3 C12 C4 123.98(18) . .
C2 C13 C2 120.1(3) . 2_655
N1 C15 C7 124.18(15) . .

loop_
_geom_bond_atom_site_label_1
_geom_bond_atom_site_label_2
_geom_bond_distance
_geom_bond_site_symmetry_2
N1 C5 1.333(2) .
N1 C15 1.347(2) .
N2 C1 1.338(2) 2_655
N2 C1 1.338(2) .
N3 C12 1.334(3) .
N3 C3 1.346(2) .
C1 C2 1.400(3) .
C1 C9 1.539(2) .
C2 C13 1.383(2) .
C3 C8 1.387(3) .
C3 C9 1.541(2) .
C4 C12 1.382(3) .
C4 C11 1.383(3) .
C5 C10 1.402(2) .
C5 C9 1.544(2) .
C6 C7 1.379(3) .
C6 C10 1.386(2) .
C7 C15 1.375(3) .
C8 C11 1.386(3) .
C9 C14 1.536(2) .
C13 C2 1.383(2) 2_655
